data_1519275
loop_
_publ_author_name
'Hursthouse, Michael'
'Coles, Simon J.'

_publ_section_title
;
 3-(4-Bromophenyl)-2-(3,4-dihydro-2H-pyran-5-yl)-1,1,1-trifluoropropan-2-ol
;
_journal_name_full 'Crystal Structure Report Archive'
_journal_page_first 98
_journal_year 2000
_chemical_formula_sum 'C14 H14 Br F3 O2'
_chemical_formula_weight 351.16
_space_group_IT_number 2
_symmetry_cell_setting triclinic
_symmetry_space_group_name_Hall '-P 1'
_symmetry_space_group_name_H-M 'P -1'
_atom_sites_solution_hydrogens geom
_atom_sites_solution_primary direct
_atom_sites_solution_secondary difmap
_cell_angle_alpha 97.61(3)
_cell_angle_beta 110.44(3)
_cell_angle_gamma 104.17(3)
_cell_formula_units_Z 2
_cell_length_a 7.9539(16)
_cell_length_b 9.5523(19)
_cell_length_c 10.695(2)
_cell_measurement_reflns_used 5354
_cell_measurement_temperature 298(2)
_cell_measurement_theta_max 27.47
_cell_measurement_theta_min 2.69
_cell_volume 716.7(3)
_computing_cell_refinement 'DENZO (Otwinowski & Minor, 1997) & COLLECT (Hooft, 1998)'
_computing_data_collection 'COLLECT (Hooft, 1998)'
_computing_data_reduction 'DENZO (Otwinowski & Minor, 1997) & COLLECT (Hooft, 1998)'
_computing_molecular_graphics 'CAMERON (Watkin, Pearce 1995)'
_computing_structure_refinement 'SHELXL-97 (Sheldrick, 1997)'
_computing_structure_solution 'SHELXS-97 (Sheldrick, 1990)'
_diffrn_ambient_temperature 298(2)
_diffrn_detector_area_resol_mean 9.091
_diffrn_measured_fraction_theta_full 0.896
_diffrn_measured_fraction_theta_max 0.896
_diffrn_measurement_device_type 'Nonius KappaCCD Area Detector'
_diffrn_measurement_method 'Phi and Omega scans to fill Ewald Sphere'
_diffrn_radiation_monochromator graphite
_diffrn_radiation_source 'Nonius FR591 rotating anode'
_diffrn_radiation_type MoK\a
_diffrn_radiation_wavelength 0.71073
_diffrn_reflns_av_R_equivalents 0.0494
_diffrn_reflns_av_sigmaI/netI 0.0781
_diffrn_reflns_limit_h_max 10
_diffrn_reflns_limit_h_min -10
_diffrn_reflns_limit_k_max 12
_diffrn_reflns_limit_k_min -12
_diffrn_reflns_limit_l_max 13
_diffrn_reflns_limit_l_min -13
_diffrn_reflns_number 5354
_diffrn_reflns_theta_full 27.47
_diffrn_reflns_theta_max 27.47
_diffrn_reflns_theta_min 2.69
_exptl_absorpt_coefficient_mu 2.899
_exptl_absorpt_correction_T_max 0.4302
_exptl_absorpt_correction_T_min 0.4302
_exptl_absorpt_correction_type multi-scan
_exptl_absorpt_process_details 'SORTAV (Blessing, 1997)'
_exptl_crystal_colour colourless
_exptl_crystal_density_diffrn 1.627
_exptl_crystal_density_method 'not measured'
_exptl_crystal_description block
_exptl_crystal_F_000 352
_exptl_crystal_size_max 0.35
_exptl_crystal_size_mid 0.35
_exptl_crystal_size_min 0.35
_refine_diff_density_max 0.438
_refine_diff_density_min -0.548
_refine_diff_density_rms 0.067
_refine_ls_extinction_coef 0.015(4)
_refine_ls_extinction_expression Fc^*^=kFc[1+0.001xFc^2^\l^3^/sin(2\q)]^-1/4^
_refine_ls_extinction_method SHELXL
_refine_ls_goodness_of_fit_ref 1.002
_refine_ls_hydrogen_treatment constr
_refine_ls_matrix_type full
_refine_ls_number_parameters 182
_refine_ls_number_reflns 2944
_refine_ls_number_restraints 0
_refine_ls_restrained_S_all 1.002
_refine_ls_R_factor_all 0.1379
_refine_ls_R_factor_gt 0.0576
_refine_ls_shift/su_max 0.002
_refine_ls_shift/su_mean 0.000
_refine_ls_structure_factor_coef Fsqd
_refine_ls_weighting_details 'calc w=1/[\s^2^(Fo^2^)+(0.0791P)^2^+0.1443P] where P=(Fo^2^+2Fc^2^)/3'
_refine_ls_weighting_scheme calc
_refine_ls_wR_factor_gt 0.1393
_refine_ls_wR_factor_ref 0.1797
_reflns_number_gt 1389
_reflns_number_total 2944
_reflns_threshold_expression >2sigma(I)
_cod_data_source_file eCrystal-98.cif
_cod_data_source_block 00sot039
_cod_depositor_comments
;
Citation :
Hursthouse, Michael B. and Coles, Simon J. (2000) 
University of Southampton, Crystal Structure Report Archive. 
(doi:10.5258/ecrystals/98)

More at:
http://ecrystals.chem.soton.ac.uk/98/

The following automatic conversions were performed:

'_symmetry_cell_setting' value 'Triclinic' changed to 'triclinic'
according to the built-in table from CIF Core dictionary named
'cif_core.dic' version 2.4.1 from 2010-06-29.

Automatic conversion script
Id: cif_fix_values 3105 2015-03-04 15:46:00Z robertas 
;
_cod_original_cell_volume 716.7(2)
_cod_original_sg_symbol_H-M P-1
_cod_database_code 1519275

loop_
_symmetry_equiv_pos_as_xyz
'x, y, z'
'-x, -y, -z'

loop_
_atom_site_label
_atom_site_type_symbol
_atom_site_fract_x
_atom_site_fract_y
_atom_site_fract_z
_atom_site_U_iso_or_equiv
_atom_site_adp_type
_atom_site_occupancy
_atom_site_symmetry_multiplicity
_atom_site_calc_flag
_atom_site_refinement_flags
_atom_site_disorder_assembly
_atom_site_disorder_group
Br1 Br 0.07811(11) 0.90437(9) 0.86045(10) 0.1296(5) Uani 1 1 d . . .
F1 F 0.7830(4) 1.4658(4) 0.5278(3) 0.0913(10) Uani 1 1 d . . .
F2 F 0.9383(5) 1.3107(4) 0.5512(3) 0.1000(11) Uani 1 1 d . . .
F3 F 1.0410(4) 1.5164(4) 0.7034(3) 0.0863(9) Uani 1 1 d . . .
O1 O 0.9008(4) 1.2645(4) 0.7862(3) 0.0625(8) Uani 1 1 d . . .
H1 H 0.9994 1.3290 0.8383 0.094 Uiso 1 1 calc R . .
O2 O 0.7349(4) 1.5466(4) 1.0032(3) 0.0631(9) Uani 1 1 d . . .
C1 C 0.2376(8) 0.9932(6) 0.7779(6) 0.0767(14) Uani 1 1 d . . .
C2 C 0.1812(7) 1.0789(6) 0.6893(6) 0.0820(15) Uani 1 1 d . . .
H2 H 0.0629 1.0918 0.6675 0.098 Uiso 1 1 calc R . .
C3 C 0.3005(6) 1.1464(6) 0.6320(5) 0.0707(13) Uani 1 1 d . . .
H3 H 0.2606 1.2045 0.5715 0.085 Uiso 1 1 calc R . .
C4 C 0.4785(6) 1.1304(5) 0.6621(5) 0.0615(12) Uani 1 1 d . . .
C5 C 0.5295(7) 1.0409(6) 0.7520(5) 0.0728(13) Uani 1 1 d . . .
H5 H 0.6467 1.0260 0.7738 0.087 Uiso 1 1 calc R . .
C6 C 0.4128(8) 0.9750(6) 0.8084(6) 0.0811(15) Uani 1 1 d . . .
H6 H 0.4515 0.9165 0.8688 0.097 Uiso 1 1 calc R . .
C7 C 0.6056(6) 1.2037(6) 0.5992(4) 0.0647(12) Uani 1 1 d . . .
H7A H 0.5340 1.2421 0.5258 0.078 Uiso 1 1 calc R . .
H7B H 0.6479 1.1296 0.5585 0.078 Uiso 1 1 calc R . .
C8 C 0.7787(6) 1.3309(5) 0.7008(4) 0.0539(11) Uani 1 1 d . . .
C9 C 0.8855(7) 1.4075(7) 0.6214(5) 0.0702(14) Uani 1 1 d . . .
C10 C 0.7274(5) 1.4448(5) 0.7832(4) 0.0487(10) Uani 1 1 d . . .
C11 C 0.7696(5) 1.4510(5) 0.9150(4) 0.0541(11) Uani 1 1 d . . .
H11 H 0.8286 1.3842 0.9515 0.065 Uiso 1 1 calc R . .
C12 C 0.6541(7) 1.6537(6) 0.9450(5) 0.0723(14) Uani 1 1 d . . .
H12A H 0.7541 1.7379 0.9483 0.087 Uiso 1 1 calc R . .
H12B H 0.5913 1.6895 0.9995 0.087 Uiso 1 1 calc R . .
C13 C 0.5151(7) 1.5888(6) 0.7994(5) 0.0741(14) Uani 1 1 d . . .
H13A H 0.4615 1.6633 0.7637 0.089 Uiso 1 1 calc R . .
H13B H 0.4131 1.5059 0.7957 0.089 Uiso 1 1 calc R . .
C14 C 0.6129(6) 1.5358(6) 0.7124(4) 0.0630(12) Uani 1 1 d . . .
H14A H 0.5194 1.4764 0.6231 0.076 Uiso 1 1 calc R . .
H14B H 0.6945 1.6207 0.6986 0.076 Uiso 1 1 calc R . .

loop_
_atom_site_aniso_label
_atom_site_aniso_U_11
_atom_site_aniso_U_22
_atom_site_aniso_U_33
_atom_site_aniso_U_23
_atom_site_aniso_U_13
_atom_site_aniso_U_12
Br1 0.1237(7) 0.1057(7) 0.1764(9) 0.0336(6) 0.0962(6) 0.0111(5)
F1 0.0766(18) 0.154(3) 0.0668(17) 0.057(2) 0.0368(15) 0.049(2)
F2 0.101(2) 0.143(3) 0.093(2) 0.032(2) 0.0676(19) 0.058(2)
F3 0.0562(16) 0.115(3) 0.087(2) 0.0345(19) 0.0321(15) 0.0144(18)
O1 0.0540(16) 0.078(2) 0.0567(17) 0.0126(17) 0.0175(15) 0.0314(17)
O2 0.0590(18) 0.089(2) 0.0445(16) 0.0103(16) 0.0209(14) 0.0315(18)
C1 0.076(3) 0.055(3) 0.092(4) 0.000(3) 0.039(3) 0.009(3)
C2 0.053(3) 0.074(4) 0.105(4) 0.000(3) 0.030(3) 0.008(3)
C3 0.053(3) 0.072(3) 0.075(3) 0.004(3) 0.017(2) 0.017(3)
C4 0.054(2) 0.061(3) 0.057(3) -0.008(3) 0.020(2) 0.011(2)
C5 0.067(3) 0.072(3) 0.076(3) 0.007(3) 0.025(3) 0.026(3)
C6 0.094(4) 0.064(3) 0.091(4) 0.015(3) 0.043(3) 0.027(3)
C7 0.056(3) 0.076(3) 0.052(2) -0.001(2) 0.017(2) 0.021(3)
C8 0.050(2) 0.070(3) 0.045(2) 0.015(2) 0.018(2) 0.024(2)
C9 0.055(3) 0.104(4) 0.059(3) 0.020(3) 0.026(2) 0.031(3)
C10 0.040(2) 0.064(3) 0.041(2) 0.012(2) 0.0153(17) 0.014(2)
C11 0.040(2) 0.071(3) 0.048(2) 0.011(2) 0.0142(19) 0.019(2)
C12 0.066(3) 0.076(4) 0.072(3) 0.006(3) 0.025(3) 0.027(3)
C13 0.069(3) 0.086(4) 0.070(3) 0.013(3) 0.021(3) 0.042(3)
C14 0.061(3) 0.073(3) 0.054(2) 0.016(2) 0.018(2) 0.025(3)

loop_
_atom_type_symbol
_atom_type_description
_atom_type_scat_dispersion_real
_atom_type_scat_dispersion_imag
_atom_type_scat_source
C C 0.0033 0.0016 'International Tables Vol C Tables 4.2.6.8 and 6.1.1.4'
H H 0.0000 0.0000 'International Tables Vol C Tables 4.2.6.8 and 6.1.1.4'
O O 0.0106 0.0060 'International Tables Vol C Tables 4.2.6.8 and 6.1.1.4'
F F 0.0171 0.0103 'International Tables Vol C Tables 4.2.6.8 and 6.1.1.4'
Br Br -0.2901 2.4595 'International Tables Vol C Tables 4.2.6.8 and 6.1.1.4'

loop_
_geom_angle_atom_site_label_1
_geom_angle_atom_site_label_2
_geom_angle_atom_site_label_3
_geom_angle
_geom_angle_site_symmetry_1
_geom_angle_site_symmetry_3
C11 O2 C12 115.2(3) . .
C2 C1 C6 119.4(5) . .
C2 C1 Br1 120.0(4) . .
C6 C1 Br1 120.6(5) . .
C1 C2 C3 119.6(5) . .
C2 C3 C4 122.0(5) . .
C3 C4 C5 116.5(5) . .
C3 C4 C7 121.4(5) . .
C5 C4 C7 122.1(4) . .
C6 C5 C4 121.6(5) . .
C5 C6 C1 121.0(5) . .
C4 C7 C8 113.9(4) . .
O1 C8 C7 106.6(4) . .
O1 C8 C10 112.5(3) . .
C7 C8 C10 112.8(3) . .
O1 C8 C9 106.0(3) . .
C7 C8 C9 108.8(4) . .
C10 C8 C9 109.9(4) . .
F3 C9 F1 106.8(5) . .
F3 C9 F2 106.9(4) . .
F1 C9 F2 105.5(4) . .
F3 C9 C8 112.3(4) . .
F1 C9 C8 113.4(4) . .
F2 C9 C8 111.4(5) . .
C11 C10 C14 120.4(4) . .
C11 C10 C8 118.8(4) . .
C14 C10 C8 120.4(3) . .
C10 C11 O2 126.2(4) . .
O2 C12 C13 111.7(4) . .
C12 C13 C14 109.8(4) . .
C10 C14 C13 109.4(4) . .

loop_
_geom_bond_atom_site_label_1
_geom_bond_atom_site_label_2
_geom_bond_distance
_geom_bond_site_symmetry_2
Br1 C1 1.887(6) .
F1 C9 1.333(5) .
F2 C9 1.349(6) .
F3 C9 1.324(6) .
O1 C8 1.420(5) .
O2 C11 1.370(5) .
O2 C12 1.435(6) .
C1 C2 1.363(8) .
C1 C6 1.376(8) .
C2 C3 1.379(7) .
C3 C4 1.390(6) .
C4 C5 1.391(7) .
C4 C7 1.489(7) .
C5 C6 1.352(7) .
C7 C8 1.530(6) .
C8 C10 1.530(6) .
C8 C9 1.530(6) .
C10 C11 1.319(6) .
C10 C14 1.497(6) .
C12 C13 1.496(7) .
C13 C14 1.517(6) .
